data_7204601
loop_
_publ_author_name
'Villaescusa, Luis A.'
'Bull, Ivor'
'Wheatley, Paul S.'
'Lightfoot, Philip'
'Morris, Russell E.'

_publ_section_title
;
 The location of fluoride and organic guests in ?as-made? pure silica
 zeolites FER and CHA
;
_journal_issue 8
_journal_name_full 'Journal of Materials Chemistry'
_journal_page_first 1978
_journal_paper_doi 10.1039/b300728f
_journal_volume 13
_journal_year 2003
_chemical_formula_sum 'C20 H24 F4 N4 O72 Si36'
_chemical_formula_weight 2559.67
_space_group_IT_number 58
_symmetry_space_group_name_Hall '-P 2 2n'
_symmetry_space_group_name_H-M 'P n n m'
_atom_sites_solution_hydrogens geom
_atom_sites_solution_primary direct
_atom_sites_solution_secondary difmap
_audit_conform_dict_location ftp://ftp.iucr.org/pub/cif_core.dic
_audit_conform_dict_name cif_core.dic
_audit_conform_dict_version 2.2
_audit_creation_date 2003-04-30T16:15:09-00:00
_audit_creation_method 'WinGX routine CIF_UPDATE'
_cell_angle_alpha 90
_cell_angle_beta 90
_cell_angle_gamma 90
_cell_formula_units_Z 1
_cell_length_a 7.3952(15)
_cell_length_b 14.099(3)
_cell_length_c 18.761(4)
_cell_measurement_temperature 210(2)
_cell_measurement_theta_max 30.37
_cell_measurement_theta_min 1.81
_cell_volume 1956.1(7)
_computing_structure_refinement 'SHELXL-97 (Sheldrick, 1997)'
_diffrn_ambient_temperature 210(2)
_diffrn_measured_fraction_theta_full 0.934
_diffrn_measured_fraction_theta_max 0.934
_diffrn_radiation_monochromator Silicon
_diffrn_radiation_type Synchrotron
_diffrn_radiation_wavelength 0.6942
_diffrn_reflns_av_R_equivalents 0.037
_diffrn_reflns_av_unetI/netI 0.0289
_diffrn_reflns_limit_h_max 9
_diffrn_reflns_limit_h_min -10
_diffrn_reflns_limit_k_max 19
_diffrn_reflns_limit_k_min -15
_diffrn_reflns_limit_l_max 20
_diffrn_reflns_limit_l_min -26
_diffrn_reflns_number 12895
_diffrn_reflns_theta_full 30.37
_diffrn_reflns_theta_max 30.37
_diffrn_reflns_theta_min 1.81
_exptl_absorpt_coefficient_mu 0.6942
_exptl_absorpt_correction_type none
_exptl_crystal_colour colourless
_exptl_crystal_density_diffrn 2.173
_exptl_crystal_density_method 'not measured'
_exptl_crystal_description plate
_exptl_crystal_F_000 1288
_exptl_crystal_size_max 0.05
_exptl_crystal_size_mid 0.05
_exptl_crystal_size_min 0.01
_refine_diff_density_max 1.016
_refine_diff_density_min -0.993
_refine_diff_density_rms 0.212
_refine_ls_extinction_method none
_refine_ls_goodness_of_fit_ref 1.03
_refine_ls_hydrogen_treatment mixed
_refine_ls_matrix_type full
_refine_ls_number_parameters 162
_refine_ls_number_reflns 2839
_refine_ls_number_restraints 0
_refine_ls_restrained_S_all 1.03
_refine_ls_R_factor_all 0.0539
_refine_ls_R_factor_gt 0.0465
_refine_ls_shift/su_max 0.004
_refine_ls_shift/su_mean 0
_refine_ls_structure_factor_coef Fsqd
_refine_ls_weighting_details 'calc w=1/[\s^2^(Fo^2^)+(0.0911P)^2^+0.0000P] where P=(Fo^2^+2Fc^2^)/3'
_refine_ls_weighting_scheme calc
_refine_ls_wR_factor_gt 0.1281
_refine_ls_wR_factor_ref 0.1338
_reflns_number_gt 2338
_reflns_number_total 2839
_reflns_threshold_expression >2sigma(I)
_cod_data_source_file b300728f.txt
_cod_data_source_block FER
_cod_database_code 7204601

loop_
_symmetry_equiv_pos_as_xyz
'x, y, z'
'-x, -y, z'
'-x+1/2, y+1/2, -z+1/2'
'x+1/2, -y+1/2, -z+1/2'
'-x, -y, -z'
'x, y, -z'
'x-1/2, -y-1/2, z-1/2'
'-x-1/2, y-1/2, z-1/2'

loop_
_atom_site_label
_atom_site_type_symbol
_atom_site_fract_x
_atom_site_fract_y
_atom_site_fract_z
_atom_site_U_iso_or_equiv
_atom_site_adp_type
_atom_site_occupancy
_atom_site_symmetry_multiplicity
_atom_site_calc_flag
_atom_site_refinement_flags
_atom_site_disorder_assembly
_atom_site_disorder_group
Si1 Si 0.21861(8) 0.19882(4) 0.16977(3) 0.00939(16) Uani 1 1 d . . .
Si2 Si -0.19285(8) 0.20603(4) 0.18077(3) 0.00931(16) Uani 1 1 d . . .
Si3 Si 0.5 0.5 0.15360(5) 0.00714(19) Uani 1 2 d S . .
Si4 Si 0.51059(8) 0.29998(4) 0.08356(3) 0.00880(17) Uani 1 1 d . . .
Si5 Si 0.29251(8) -0.00096(4) 0.22603(4) 0.00778(16) Uani 1 1 d . . .
O1 O 0.5 0 0.24990(14) 0.0156(5) Uani 1 2 d S . .
O2 O 0.5430(4) 0.28887(19) 0 0.0219(6) Uani 1 2 d S . .
O3 O 0.2523(2) 0.08651(12) 0.17356(9) 0.0166(4) Uani 1 1 d . . .
O4 O 0.0109(2) 0.21994(14) 0.15335(11) 0.0178(4) Uani 1 1 d . . .
O5 O 0.3332(2) 0.24106(13) 0.10439(10) 0.0191(4) Uani 1 1 d . . .
O6 O -0.2469(3) 0.09586(12) 0.18293(10) 0.0208(4) Uani 1 1 d . . .
O7 O 0.4845(2) 0.40899(14) 0.10316(12) 0.0235(4) Uani 1 1 d . . .
O8 O -0.3181(2) 0.25805(14) 0.12412(11) 0.0227(4) Uani 1 1 d . . .
O9 O 0.3248(3) 0.50830(15) 0.20257(11) 0.0259(5) Uani 1 1 d . . .
O10 O 0.2849(3) 0.24832(14) 0.24165(11) 0.0297(5) Uani 1 1 d . . .
C1 C 1.0039(5) 0.4023(4) 0 0.0325(10) Uani 1 2 d S . .
H1 H 1.0075 0.3349 0 0.039 Uiso 2 2 calc SPR . .
C2 C 0.4987(4) -0.0490(3) 0.43694(18) 0.0341(7) Uani 1 1 d . . .
H2 H 0.4988 -0.0826 0.3931 0.041 Uiso 1 1 calc R . .
C3 C 0.0867(18) 0.0785(6) 0 0.081(3) Uani 1 2 d S . .
H3 H 0.1479 0.1377 0 0.097 Uiso 2 2 calc SPR . .
C4 C 0.1921(17) -0.0030(10) 0 0.114(5) Uani 1 2 d S . .
H4 H 0.3206 -0.0035 0 0.137 Uiso 2 2 calc SPR . .
C5 C -0.0892(19) 0.0801(9) 0 0.116(4) Uani 1 2 d S . .
H5 H -0.1475 0.1402 0 0.139 Uiso 2 2 calc SPR . .
F1 F 0.475(2) 0.3391(16) 0.2422(12) 0.101(6) Uiso 0.2 1 d P . .

loop_
_atom_site_aniso_label
_atom_site_aniso_U_11
_atom_site_aniso_U_22
_atom_site_aniso_U_33
_atom_site_aniso_U_23
_atom_site_aniso_U_13
_atom_site_aniso_U_12
Si1 0.0066(3) 0.0079(3) 0.0137(3) -0.0004(2) -0.0021(2) 0.0010(2)
Si2 0.0067(3) 0.0068(3) 0.0144(3) -0.0007(2) 0.0037(2) -0.0007(2)
Si3 0.0051(4) 0.0073(4) 0.0090(4) 0 0 0.0001(3)
Si4 0.0081(3) 0.0075(3) 0.0108(3) -0.0003(2) 0.00014(19) -0.0012(2)
Si5 0.0040(3) 0.0087(3) 0.0106(3) 0.00102(19) -0.0001(2) -0.00016(19)
O1 0.0033(10) 0.0293(14) 0.0143(12) 0 0 0.0014(8)
O2 0.0306(14) 0.0217(14) 0.0135(12) 0 0 -0.0010(11)
O3 0.0221(8) 0.0096(8) 0.0181(9) 0.0021(6) -0.0049(7) 0.0037(7)
O4 0.0059(7) 0.0210(9) 0.0264(10) 0.0054(8) 0.0030(6) 0.0025(6)
O5 0.0091(7) 0.0212(9) 0.0271(10) 0.0054(7) 0.0025(7) -0.0048(7)
O6 0.0316(10) 0.0086(8) 0.0223(9) -0.0005(6) 0.0078(8) -0.0054(7)
O7 0.0346(11) 0.0108(8) 0.0252(10) -0.0069(7) -0.0011(8) 0.0001(7)
O8 0.0103(8) 0.0304(11) 0.0273(10) 0.0108(8) -0.0049(7) 0.0004(7)
O9 0.0081(7) 0.0524(14) 0.0172(9) 0.0018(8) 0.0053(7) 0.0027(7)
O10 0.0379(11) 0.0275(11) 0.0238(11) -0.0126(8) -0.0115(9) 0.0078(9)
C1 0.040(2) 0.026(2) 0.032(2) 0 0 -0.0007(17)
C2 0.0377(17) 0.0418(19) 0.0227(15) -0.0084(14) -0.0008(12) 0.0015(14)
C3 0.144(9) 0.077(5) 0.020(3) 0 0 -0.038(6)
C4 0.107(8) 0.214(16) 0.020(3) 0 0 -0.040(9)
C5 0.146(11) 0.180(13) 0.022(3) 0 0 -0.018(10)

loop_
_atom_type_symbol
_atom_type_description
_atom_type_scat_dispersion_real
_atom_type_scat_dispersion_imag
_atom_type_scat_source
C C 0.0033 0.0016 'International Tables Vol C Tables 4.2.6.8 and 6.1.1.4'
H H 0 0 'International Tables Vol C Tables 4.2.6.8 and 6.1.1.4'
N N 0.0061 0.0033 'International Tables Vol C Tables 4.2.6.8 and 6.1.1.4'
O O 0.0106 0.006 'International Tables Vol C Tables 4.2.6.8 and 6.1.1.4'
F F 0.0171 0.0103 'International Tables Vol C Tables 4.2.6.8 and 6.1.1.4'
Si Si 0.0817 0.0704 'International Tables Vol C Tables 4.2.6.8 and 6.1.1.4'

loop_
_geom_angle_atom_site_label_1
_geom_angle_atom_site_label_2
_geom_angle_atom_site_label_3
_geom_angle
_geom_angle_site_symmetry_1
_geom_angle_site_symmetry_3
_geom_angle_publ_flag
O4 Si1 O10 112.19(11) . . ?
O4 Si1 O3 110.02(10) . . ?
O10 Si1 O3 110.27(10) . . ?
O4 Si1 O5 106.95(10) . . ?
O10 Si1 O5 108.74(11) . . ?
O3 Si1 O5 108.54(10) . . ?
O8 Si2 O10 111.27(12) . 4_455 ?
O8 Si2 O4 106.05(10) . . ?
O10 Si2 O4 109.83(11) 4_455 . ?
O8 Si2 O6 108.58(11) . . ?
O10 Si2 O6 109.93(10) 4_455 . ?
O4 Si2 O6 111.13(10) . . ?
O8 Si2 F1 171.0(6) . 4_455 ?
O10 Si2 F1 62.3(6) 4_455 4_455 ?
O4 Si2 F1 71.9(5) . 4_455 ?
O6 Si2 F1 80.1(6) . 4_455 ?
O9 Si3 O9 109.53(16) 2_665 . ?
O9 Si3 O7 109.94(10) 2_665 . ?
O9 Si3 O7 110.00(10) . . ?
O9 Si3 O7 110.00(10) 2_665 2_665 ?
O9 Si3 O7 109.94(10) . 2_665 ?
O7 Si3 O7 107.41(16) . 2_665 ?
O8 Si4 O7 110.17(11) 1_655 . ?
O8 Si4 O2 108.30(13) 1_655 . ?
O7 Si4 O2 109.90(13) . . ?
O8 Si4 O5 110.05(10) 1_655 . ?
O7 Si4 O5 110.18(10) . . ?
O2 Si4 O5 108.20(13) . . ?
O1 Si5 O6 110.57(9) . 2 ?
O1 Si5 O9 106.57(12) . 3_545 ?
O6 Si5 O9 112.13(11) 2 3_545 ?
O1 Si5 O3 110.06(9) . . ?
O6 Si5 O3 107.07(11) 2 . ?
O9 Si5 O3 110.48(11) 3_545 . ?
Si5 O1 Si5 147.46(19) . 2_655 ?
Si4 O2 Si4 159.3(2) 6 . ?
Si1 O3 Si5 144.47(12) . . ?
Si1 O4 Si2 145.07(14) . . ?
Si4 O5 Si1 144.23(13) . . ?
Si5 O6 Si2 151.08(14) 2 . ?
Si4 O7 Si3 154.55(15) . . ?
Si2 O8 Si4 162.75(13) . 1_455 ?
Si3 O9 Si5 156.55(15) . 3 ?
Si1 O10 Si2 167.52(17) . 4 ?
C2 C1 C2 119.7(5) 3_655 8_765 ?
C1 C2 C2 120.2(2) 3_645 2_655 ?
C5 C3 C4 125.2(9) . . ?
C5 C4 C3 110.9(11) 5 . ?
C3 C5 C4 124.0(12) . 5 ?

loop_
_geom_bond_atom_site_label_1
_geom_bond_atom_site_label_2
_geom_bond_distance
_geom_bond_site_symmetry_2
_geom_bond_publ_flag
Si1 O4 1.5949(17) . ?
Si1 O10 1.5956(19) . ?
Si1 O3 1.6045(18) . ?
Si1 O5 1.6052(18) . ?
Si2 O8 1.5893(18) . ?
Si2 O10 1.600(2) 4_455 ?
Si2 O4 1.6040(17) . ?
Si2 O6 1.6043(18) . ?
Si2 F1 2.01(2) 4_455 ?
Si3 O9 1.5925(19) 2_665 ?
Si3 O9 1.5925(19) . ?
Si3 O7 1.598(2) . ?
Si3 O7 1.598(2) 2_665 ?
Si4 O8 1.5916(18) 1_655 ?
Si4 O7 1.592(2) . ?
Si4 O2 1.5936(9) . ?
Si4 O5 1.6014(17) . ?
Si5 O1 1.5985(10) . ?
Si5 O6 1.5994(19) 2 ?
Si5 O9 1.601(2) 3_545 ?
Si5 O3 1.6058(18) . ?
O1 Si5 1.5985(10) 2_655 ?
O2 Si4 1.5936(9) 6 ?
O6 Si5 1.5994(19) 2 ?
O8 Si4 1.5916(18) 1_455 ?
O9 Si5 1.601(2) 3 ?
O10 Si2 1.600(2) 4 ?
C1 C2 1.368(4) 3_655 ?
C1 C2 1.368(4) 8_765 ?
C2 C1 1.368(4) 3_645 ?
C2 C2 1.381(7) 2_655 ?
C3 C5 1.301(15) . ?
C3 C4 1.389(12) . ?
C4 C5 1.327(13) 5 ?
C5 C4 1.327(13) 5 ?
F1 Si2 2.01(2) 4 ?
